data_1553271
loop_
_publ_author_name
'Ohui, Kateryna'
'Afanasenko, Eleonora'
'Bacher, Felix'
'Ting, Rachel Lim Xue'
'Zafar, Ayesha'
'Blanco-Cabra, N\'uria'
'Torrents, Eduard'
'D\"om\"ot\"or, Orsolya'
'May, N\'ora V'
'Darvasiova, Denisa'
'Enyedy, \'Eva A'
'Popovi\'c-Bijeli\'c, Ana'
'Reynisson, J\'ohannes'
'Rapta, Peter'
'Babak, Maria V.'
'Pastorin, Giorgia'
'Arion, Vladimir B.'

_publ_section_title
;
 New Water-Soluble Copper(II) Complexes with Morpholine-Thiosemicarbazone
 Hybrids: Insights into the Anticancer and Antibacterial Mode of Action.
;
_journal_issue 2
_journal_name_full 'Journal of medicinal chemistry'
_journal_page_first 512
_journal_page_last 530
_journal_paper_doi 10.1021/acs.jmedchem.8b01031
_journal_volume 62
_journal_year 2019
_chemical_formula_moiety 'C12 H17 N5 O S'
_chemical_formula_sum 'C12 H17 N5 O S'
_chemical_formula_weight 279.36
_space_group_crystal_system monoclinic
_space_group_IT_number 14
_space_group_name_Hall '-P 2ybc'
_space_group_name_H-M_alt 'P 1 21/c 1'
_atom_sites_solution_hydrogens geom
_audit_creation_method SHELXL-2014
_cell_angle_alpha 90
_cell_angle_beta 112.081(7)
_cell_angle_gamma 90
_cell_formula_units_Z 4
_cell_length_a 11.544(3)
_cell_length_b 13.204(3)
_cell_length_c 10.086(3)
_cell_measurement_reflns_used 1123
_cell_measurement_temperature 130(2)
_cell_measurement_theta_max 24.301
_cell_measurement_theta_min 2.668
_cell_volume 1424.6(7)
_computing_cell_refinement 'Bruker SAINT'
_computing_data_collection 'Bruker APEX2'
_computing_data_reduction 'Bruker SAINT'
_computing_molecular_graphics 'Bruker SHELXTL'
_computing_publication_material 'Bruker SHELXTL'
_computing_structure_refinement 'SHELXL-2014 (Sheldrick, 2014)'
_computing_structure_solution 'SHELXS-2014 (Sheldrick, 2014)'
_diffrn_ambient_temperature 130(2)
_diffrn_measured_fraction_theta_full 0.989
_diffrn_measured_fraction_theta_max 0.978
_diffrn_measurement_device_type 'Bruker X8 APEX-II CCD'
_diffrn_measurement_method '\f and \w scans'
_diffrn_radiation_type MoK\a
_diffrn_radiation_wavelength 0.71073
_diffrn_reflns_av_R_equivalents 0.0582
_diffrn_reflns_av_unetI/netI 0.0769
_diffrn_reflns_Laue_measured_fraction_full 0.989
_diffrn_reflns_Laue_measured_fraction_max 0.978
_diffrn_reflns_limit_h_max 13
_diffrn_reflns_limit_h_min -9
_diffrn_reflns_limit_k_max 15
_diffrn_reflns_limit_k_min -11
_diffrn_reflns_limit_l_max 11
_diffrn_reflns_limit_l_min -12
_diffrn_reflns_number 5334
_diffrn_reflns_point_group_measured_fraction_full 0.989
_diffrn_reflns_point_group_measured_fraction_max 0.978
_diffrn_reflns_theta_full 25.242
_diffrn_reflns_theta_max 25.452
_diffrn_reflns_theta_min 2.450
_exptl_absorpt_coefficient_mu 0.228
_exptl_absorpt_correction_T_max 0.9977
_exptl_absorpt_correction_T_min 0.9559
_exptl_absorpt_correction_type multi-scan
_exptl_absorpt_process_details SADABS
_exptl_crystal_colour colourless
_exptl_crystal_density_diffrn 1.303
_exptl_crystal_description plate
_exptl_crystal_F_000 592
_exptl_crystal_size_max 0.200
_exptl_crystal_size_mid 0.180
_exptl_crystal_size_min 0.010
_refine_diff_density_max 0.571
_refine_diff_density_min -0.287
_refine_diff_density_rms 0.067
_refine_ls_extinction_method none
_refine_ls_goodness_of_fit_ref 1.025
_refine_ls_hydrogen_treatment constr
_refine_ls_matrix_type full
_refine_ls_number_parameters 172
_refine_ls_number_reflns 2577
_refine_ls_number_restraints 0
_refine_ls_restrained_S_all 1.025
_refine_ls_R_factor_all 0.0973
_refine_ls_R_factor_gt 0.0577
_refine_ls_shift/su_max 0.000
_refine_ls_shift/su_mean 0.000
_refine_ls_structure_factor_coef Fsqd
_refine_ls_weighting_details 'w=1/[\s^2^(Fo^2^)+(0.0790P)^2^+0.2718P] where P=(Fo^2^+2Fc^2^)/3'
_refine_ls_weighting_scheme calc
_refine_ls_wR_factor_gt 0.1386
_refine_ls_wR_factor_ref 0.1609
_reflns_Friedel_coverage 0.000
_reflns_number_gt 1664
_reflns_number_total 2577
_reflns_threshold_expression 'I > 2\s(I)'
_cod_data_source_file jm8b01031_si_023.cif
_cod_data_source_block feba391
_cod_original_cell_volume 1424.6(6)
_cod_original_sg_symbol_H-M 'P 21/c'
_cod_database_code 1553271
_shelx_space_group_comment
;
The symmetry employed for this shelxl refinement is uniquely defined
by the following loop, which should always be used as a source of
symmetry information in preference to the above space-group names.
They are only intended as comments.
;
_shelx_estimated_absorpt_t_min 0.956
_shelx_estimated_absorpt_t_max 0.998
_shelxl_version_number 2014-3

loop_
_space_group_symop_operation_xyz
'x, y, z'
'-x, y+1/2, -z+1/2'
'-x, -y, -z'
'x, -y-1/2, z-1/2'

loop_
_atom_site_label
_atom_site_type_symbol
_atom_site_fract_x
_atom_site_fract_y
_atom_site_fract_z
_atom_site_U_iso_or_equiv
_atom_site_adp_type
_atom_site_occupancy
_atom_site_site_symmetry_order
_atom_site_calc_flag
_atom_site_refinement_flags_posn
_atom_site_refinement_flags_adp
S1 S 0.85935(8) 0.11893(6) -0.00785(9) 0.0273(3) Uani 1 1 d . .
O1 O 1.5958(3) 0.2016(2) -0.7805(3) 0.0560(8) Uani 1 1 d . .
N1 N 1.2436(3) 0.0353(2) -0.4251(3) 0.0339(7) Uani 1 1 d . .
N2 N 1.0112(2) 0.10673(19) -0.2941(3) 0.0243(6) Uani 1 1 d . .
N3 N 0.9858(2) 0.08813(18) -0.1737(3) 0.0239(7) Uani 1 1 d . .
H30 H 1.0320 0.0456 -0.1079 0.029 Uiso 1 1 calc R U
N4 N 0.8210(3) 0.1972(2) -0.2645(3) 0.0299(7) Uani 1 1 d . .
H4A H 0.8407 0.2043 -0.3402 0.036 Uiso 1 1 calc R U
H4B H 0.7567 0.2302 -0.2592 0.036 Uiso 1 1 calc R U
N5 N 1.3793(3) 0.1219(2) -0.7497(3) 0.0291(7) Uani 1 1 d . .
C1 C 1.2763(4) 0.0516(3) -0.5380(4) 0.0363(9) Uani 1 1 d . .
H1 H 1.3498 0.0193 -0.5383 0.044 Uiso 1 1 calc R U
C2 C 1.2103(3) 0.1118(2) -0.6537(4) 0.0270(8) Uani 1 1 d . .
C3 C 1.1044(3) 0.1587(2) -0.6519(4) 0.0291(8) Uani 1 1 d . .
H3 H 1.0566 0.2016 -0.7285 0.035 Uiso 1 1 calc R U
C4 C 1.0684(3) 0.1428(2) -0.5384(3) 0.0268(8) Uani 1 1 d . .
H4 H 0.9947 0.1738 -0.5366 0.032 Uiso 1 1 calc R U
C5 C 1.1402(3) 0.0814(2) -0.4267(4) 0.0239(8) Uani 1 1 d . .
C6 C 1.1059(3) 0.0619(2) -0.3031(4) 0.0261(8) Uani 1 1 d . .
H6 H 1.1538 0.0164 -0.2302 0.031 Uiso 1 1 calc R U
C7 C 0.8880(3) 0.1367(2) -0.1586(3) 0.0232(8) Uani 1 1 d . .
C8 C 1.2455(3) 0.1223(3) -0.7839(4) 0.0374(9) Uani 1 1 d . .
H8A H 1.2072 0.0658 -0.8507 0.045 Uiso 1 1 calc R U
H8B H 1.2101 0.1863 -0.8338 0.045 Uiso 1 1 calc R U
C9 C 1.4041(4) 0.1093(3) -0.8810(4) 0.0378(10) Uani 1 1 d . .
H9A H 1.3627 0.1645 -0.9487 0.045 Uiso 1 1 calc R U
H9B H 1.3685 0.0442 -0.9268 0.045 Uiso 1 1 calc R U
C10 C 1.5400(4) 0.1110(3) -0.8502(4) 0.0433(10) Uani 1 1 d . .
H10A H 1.5803 0.0524 -0.7888 0.052 Uiso 1 1 calc R U
H10B H 1.5539 0.1044 -0.9409 0.052 Uiso 1 1 calc R U
C11 C 1.5761(4) 0.2105(4) -0.6476(5) 0.0593(13) Uani 1 1 d . .
H11A H 1.6162 0.2730 -0.5969 0.071 Uiso 1 1 calc R U
H11B H 1.6142 0.1519 -0.5851 0.071 Uiso 1 1 calc R U
C12 C 1.4370(4) 0.2137(3) -0.6800(5) 0.0505(12) Uani 1 1 d . .
H12A H 1.4225 0.2221 -0.5900 0.061 Uiso 1 1 calc R U
H12B H 1.3992 0.2723 -0.7426 0.061 Uiso 1 1 calc R U

loop_
_atom_site_aniso_label
_atom_site_aniso_U_11
_atom_site_aniso_U_22
_atom_site_aniso_U_33
_atom_site_aniso_U_23
_atom_site_aniso_U_13
_atom_site_aniso_U_12
S1 0.0362(6) 0.0259(5) 0.0269(5) 0.0026(4) 0.0200(4) 0.0046(4)
O1 0.0502(19) 0.080(2) 0.0546(19) -0.0191(16) 0.0394(16) -0.0247(16)
N1 0.0352(18) 0.0372(17) 0.0385(18) 0.0130(14) 0.0242(16) 0.0127(14)
N2 0.0304(17) 0.0209(13) 0.0274(16) 0.0017(12) 0.0175(13) -0.0005(12)
N3 0.0279(17) 0.0235(14) 0.0250(15) 0.0041(11) 0.0152(13) 0.0067(12)
N4 0.0301(17) 0.0359(16) 0.0310(17) 0.0056(13) 0.0199(14) 0.0113(13)
N5 0.0353(18) 0.0293(15) 0.0299(16) -0.0009(13) 0.0204(14) 0.0020(13)
C1 0.039(2) 0.036(2) 0.045(2) 0.0053(17) 0.029(2) 0.0097(17)
C2 0.035(2) 0.0207(16) 0.0290(19) -0.0028(15) 0.0164(17) -0.0091(15)
C3 0.033(2) 0.0244(17) 0.030(2) 0.0023(15) 0.0123(17) -0.0016(15)
C4 0.028(2) 0.0261(18) 0.0283(19) -0.0015(14) 0.0124(16) 0.0008(15)
C5 0.027(2) 0.0215(16) 0.0279(19) 0.0009(13) 0.0162(16) 0.0000(14)
C6 0.029(2) 0.0233(17) 0.0290(19) 0.0034(14) 0.0138(17) 0.0028(15)
C7 0.0246(19) 0.0187(16) 0.0278(19) -0.0009(14) 0.0115(16) -0.0023(14)
C8 0.036(2) 0.043(2) 0.038(2) -0.0037(18) 0.0186(19) -0.0104(18)
C9 0.053(3) 0.0318(19) 0.040(2) -0.0056(17) 0.031(2) -0.0042(18)
C10 0.053(3) 0.040(2) 0.047(3) -0.0004(19) 0.030(2) 0.002(2)
C11 0.054(3) 0.079(3) 0.060(3) -0.026(2) 0.039(3) -0.026(2)
C12 0.059(3) 0.044(2) 0.069(3) -0.023(2) 0.047(3) -0.021(2)

loop_
_atom_type_symbol
_atom_type_description
_atom_type_scat_dispersion_real
_atom_type_scat_dispersion_imag
_atom_type_scat_source
C C 0.0033 0.0016 'International Tables Vol C Tables 4.2.6.8 and 6.1.1.4'
H H 0.0000 0.0000 'International Tables Vol C Tables 4.2.6.8 and 6.1.1.4'
N N 0.0061 0.0033 'International Tables Vol C Tables 4.2.6.8 and 6.1.1.4'
O O 0.0106 0.0060 'International Tables Vol C Tables 4.2.6.8 and 6.1.1.4'
S S 0.1246 0.1234 'International Tables Vol C Tables 4.2.6.8 and 6.1.1.4'

loop_
_geom_angle_atom_site_label_1
_geom_angle_atom_site_label_2
_geom_angle_atom_site_label_3
_geom_angle
C10 O1 C11 109.1(3)
C5 N1 C1 116.8(3)
C6 N2 N3 116.9(3)
C7 N3 N2 118.6(3)
C7 N3 H30 120.7
N2 N3 H30 120.7
C7 N4 H4A 120.0
C7 N4 H4B 120.0
H4A N4 H4B 120.0
C12 N5 C8 111.8(3)
C12 N5 C9 109.0(3)
C8 N5 C9 109.7(3)
N1 C1 C2 124.5(3)
N1 C1 H1 117.8
C2 C1 H1 117.8
C3 C2 C1 117.3(3)
C3 C2 C8 119.8(3)
C1 C2 C8 122.7(3)
C4 C3 C2 119.4(3)
C4 C3 H3 120.3
C2 C3 H3 120.3
C3 C4 C5 119.5(3)
C3 C4 H4 120.3
C5 C4 H4 120.3
N1 C5 C4 122.5(3)
N1 C5 C6 115.9(3)
C4 C5 C6 121.7(3)
N2 C6 C5 119.5(3)
N2 C6 H6 120.3
C5 C6 H6 120.3
N4 C7 N3 116.9(3)
N4 C7 S1 123.8(2)
N3 C7 S1 119.2(2)
N5 C8 C2 113.6(3)
N5 C8 H8A 108.8
C2 C8 H8A 108.8
N5 C8 H8B 108.8
C2 C8 H8B 108.8
H8A C8 H8B 107.7
N5 C9 C10 111.1(3)
N5 C9 H9A 109.4
C10 C9 H9A 109.4
N5 C9 H9B 109.4
C10 C9 H9B 109.4
H9A C9 H9B 108.0
O1 C10 C9 111.5(3)
O1 C10 H10A 109.3
C9 C10 H10A 109.3
O1 C10 H10B 109.3
C9 C10 H10B 109.3
H10A C10 H10B 108.0
O1 C11 C12 109.0(4)
O1 C11 H11A 109.9
C12 C11 H11A 109.9
O1 C11 H11B 109.9
C12 C11 H11B 109.9
H11A C11 H11B 108.3
N5 C12 C11 110.0(3)
N5 C12 H12A 109.7
C11 C12 H12A 109.7
N5 C12 H12B 109.7
C11 C12 H12B 109.7
H12A C12 H12B 108.2

loop_
_geom_bond_atom_site_label_1
_geom_bond_atom_site_label_2
_geom_bond_distance
S1 C7 1.690(3)
O1 C10 1.414(4)
O1 C11 1.447(5)
N1 C5 1.335(4)
N1 C1 1.345(4)
N2 C6 1.276(4)
N2 N3 1.374(3)
N3 C7 1.355(4)
N3 H30 0.8800
N4 C7 1.325(4)
N4 H4A 0.8800
N4 H4B 0.8800
N5 C12 1.433(4)
N5 C8 1.451(4)
N5 C9 1.466(4)
C1 C2 1.380(5)
C1 H1 0.9500
C2 C3 1.377(5)
C2 C8 1.520(5)
C3 C4 1.373(4)
C3 H3 0.9500
C4 C5 1.383(5)
C4 H4 0.9500
C5 C6 1.465(4)
C6 H6 0.9500
C8 H8A 0.9900
C8 H8B 0.9900
C9 C10 1.481(5)
C9 H9A 0.9900
C9 H9B 0.9900
C10 H10A 0.9900
C10 H10B 0.9900
C11 C12 1.515(6)
C11 H11A 0.9900
C11 H11B 0.9900
C12 H12A 0.9900
C12 H12B 0.9900

loop_
_geom_hbond_atom_site_label_D
_geom_hbond_atom_site_label_H
_geom_hbond_atom_site_label_A
_geom_hbond_distance_DH
_geom_hbond_distance_HA
_geom_hbond_distance_DA
_geom_hbond_angle_DHA
_geom_hbond_site_symmetry_A
N3 H30 S1 0.88 2.56 3.401(3) 160.0 3_755
N4 H4A S1 0.88 2.94 3.597(3) 133.1 4_565
N4 H4B O1 0.88 2.00 2.873(4) 170.6 4_466
C8 H8A S1 0.99 2.78 3.756(4) 167.0 3_754
C10 H10A N1 0.99 2.61 3.530(5) 154.0 3_854
C11 H11A S1 0.99 2.97 3.780(4) 139.7 4_665

loop_
_geom_torsion_atom_site_label_1
_geom_torsion_atom_site_label_2
_geom_torsion_atom_site_label_3
_geom_torsion_atom_site_label_4
_geom_torsion
C6 N2 N3 C7 178.1(3)
C5 N1 C1 C2 -0.1(5)
N1 C1 C2 C3 0.4(5)
N1 C1 C2 C8 -175.6(3)
C1 C2 C3 C4 -0.9(5)
C8 C2 C3 C4 175.3(3)
C2 C3 C4 C5 1.0(5)
C1 N1 C5 C4 0.3(5)
C1 N1 C5 C6 179.5(3)
C3 C4 C5 N1 -0.7(5)
C3 C4 C5 C6 -180.0(3)
N3 N2 C6 C5 -178.0(3)
N1 C5 C6 N2 177.0(3)
C4 C5 C6 N2 -3.7(5)
N2 N3 C7 N4 1.9(4)
N2 N3 C7 S1 -177.2(2)
C12 N5 C8 C2 -71.5(4)
C9 N5 C8 C2 167.4(3)
C3 C2 C8 N5 147.5(3)
C1 C2 C8 N5 -36.5(5)
C12 N5 C9 C10 56.0(4)
C8 N5 C9 C10 178.7(3)
C11 O1 C10 C9 59.4(4)
N5 C9 C10 O1 -57.3(4)
C10 O1 C11 C12 -60.6(5)
C8 N5 C12 C11 -179.5(3)
C9 N5 C12 C11 -58.0(4)
O1 C11 C12 N5 61.2(5)
